data_7061672
loop_
_publ_author_name
'Huang, Yue'
'Bao, Xiaoze'
'Wei, Xingfu'
'Zhang, Jianfang'
'Nawaz, Shah'
'Qu, Jingping'
'Wang, Baomin'

_publ_section_title
;
 Catalytic asymmetric construction of dispirotriheterocyclic structures
 through [3+2] cycloadditions of 4-amino pyrazolone-based azomethine
 ylides
;
_journal_issue 29
_journal_name_full 'New Journal of Chemistry'
_journal_page_first 14155
_journal_page_last 14158
_journal_paper_doi 10.1039/D2NJ02895F
_journal_volume 46
_journal_year 2022
_chemical_absolute_configuration ad
_chemical_formula_moiety 'C35 H30 Cl N4 O4'
_chemical_formula_sum 'C35 H30 Cl N4 O4'
_chemical_formula_weight 606.08
_space_group_crystal_system orthorhombic
_space_group_IT_number 19
_space_group_name_Hall 'P 2ac 2ab'
_space_group_name_H-M_alt 'P 21 21 21'
_atom_sites_solution_hydrogens mixed
_atom_sites_solution_primary dual
_audit_creation_date 2021-04-15
_audit_creation_method
;
Olex2 1.3
(compiled 2020.11.12 svn.r5f609507 for OlexSys, GUI svn.r6272)
;
_audit_update_record
;
2021-06-11 deposited with the CCDC.	2022-07-03 downloaded from the CCDC.
;
_cell_angle_alpha 90
_cell_angle_beta 90
_cell_angle_gamma 90
_cell_formula_units_Z 4
_cell_length_a 6.4132(4)
_cell_length_b 10.9919(7)
_cell_length_c 40.683(2)
_cell_measurement_reflns_used 8872
_cell_measurement_temperature 173.0
_cell_measurement_theta_max 27.351
_cell_measurement_theta_min 2.385
_cell_volume 2867.9(3)
_computing_cell_refinement 'SAINT v8.34A (Bruker, 2013)'
_computing_data_reduction 'SAINT v8.34A (Bruker, 2013)'
_computing_molecular_graphics 'Olex2 1.3 (Dolomanov et al., 2009)'
_computing_publication_material 'Olex2 1.3 (Dolomanov et al., 2009)'
_computing_structure_refinement 'SHELXL 2018/3 (Sheldrick, 2015)'
_computing_structure_solution 'SHELXT 2018/2 (Sheldrick, 2018)'
_diffrn_ambient_temperature 173.0
_diffrn_measured_fraction_theta_full 0.999
_diffrn_measured_fraction_theta_max 0.998
_diffrn_measurement_device_type 'CCD area detector'
_diffrn_measurement_method 'phi and omega scans'
_diffrn_radiation_monochromator graphite
_diffrn_radiation_type MoK\a
_diffrn_radiation_wavelength 0.71073
_diffrn_reflns_av_R_equivalents 0.0543
_diffrn_reflns_av_unetI/netI 0.0578
_diffrn_reflns_Laue_measured_fraction_full 0.999
_diffrn_reflns_Laue_measured_fraction_max 0.998
_diffrn_reflns_limit_h_max 8
_diffrn_reflns_limit_h_min -8
_diffrn_reflns_limit_k_max 13
_diffrn_reflns_limit_k_min -13
_diffrn_reflns_limit_l_max 50
_diffrn_reflns_limit_l_min -50
_diffrn_reflns_number 20912
_diffrn_reflns_point_group_measured_fraction_full 0.999
_diffrn_reflns_point_group_measured_fraction_max 0.997
_diffrn_reflns_theta_full 25.242
_diffrn_reflns_theta_max 26.372
_diffrn_reflns_theta_min 2.385
_diffrn_source_current 50.0
_diffrn_source_power 2.5
_diffrn_source_voltage 50.0
_exptl_absorpt_coefficient_mu 0.182
_exptl_absorpt_correction_T_max 0.7456
_exptl_absorpt_correction_T_min 0.6382
_exptl_absorpt_correction_type none
_exptl_absorpt_process_details
;
SADABS-2014/3 (Bruker,2014/3) was used for absorption correction.
wR2(int) was 0.1397 before and 0.0769 after correction.
The Ratio of minimum to maximum transmission is 0.8560.
The \l/2 correction factor is 0.00150.
;
_exptl_crystal_colour colourless
_exptl_crystal_colour_primary colourless
_exptl_crystal_density_diffrn 1.404
_exptl_crystal_description block
_exptl_crystal_F_000 1268
_exptl_crystal_size_max 0.2
_exptl_crystal_size_mid 0.12
_exptl_crystal_size_min 0.1
_refine_diff_density_max 0.209
_refine_diff_density_min -0.407
_refine_diff_density_rms 0.049
_refine_ls_abs_structure_details
;
 Flack x determined using 1674 quotients [(I+)-(I-)]/[(I+)+(I-)]
 (Parsons, Flack and Wagner, Acta Cryst. B69 (2013) 249-259).
;
_refine_ls_abs_structure_Flack 0.00(4)
_refine_ls_extinction_method none
_refine_ls_goodness_of_fit_ref 1.048
_refine_ls_hydrogen_treatment mixed
_refine_ls_matrix_type full
_refine_ls_number_parameters 403
_refine_ls_number_reflns 5813
_refine_ls_number_restraints 0
_refine_ls_restrained_S_all 1.048
_refine_ls_R_factor_all 0.0623
_refine_ls_R_factor_gt 0.0435
_refine_ls_shift/su_max 0.001
_refine_ls_shift/su_mean 0.000
_refine_ls_structure_factor_coef Fsqd
_refine_ls_weighting_details 'w=1/[\s^2^(Fo^2^)+(0.0443P)^2^+0.4124P] where P=(Fo^2^+2Fc^2^)/3'
_refine_ls_weighting_scheme calc
_refine_ls_wR_factor_gt 0.0912
_refine_ls_wR_factor_ref 0.0979
_reflns_Friedel_coverage 0.728
_reflns_Friedel_fraction_full 1.000
_reflns_Friedel_fraction_max 0.996
_reflns_number_gt 4754
_reflns_number_total 5813
_reflns_threshold_expression 'I > 2\s(I)'
_cod_data_source_file d2nj02895f2.cif
_cod_data_source_block 1
_cod_database_code 7061672
_shelx_shelxl_version_number 2018/3
_shelx_space_group_comment
;
The symmetry employed for this shelxl refinement is uniquely defined
by the following loop, which should always be used as a source of
symmetry information in preference to the above space-group names.
They are only intended as comments.
;
_shelx_estimated_absorpt_t_max 0.982
_shelx_estimated_absorpt_t_min 0.964
_olex2_refinement_description
;
1. Fixed Uiso
 At 1.2 times of:
  All C(H) groups, All C(H,H) groups, All N(H) groups
 At 1.5 times of:
  All C(H,H,H) groups
2.a Ternary CH refined with riding coordinates:
 C16(H16), C28(H28)
2.b Secondary CH2 refined with riding coordinates:
 C26(H26A,H26B)
2.c Aromatic/amide H refined with riding coordinates:
 N4(H4), C34(H34), C32(H32), C31(H31), C24(H24), C30(H30), C22(H22), C15(H15),
 C23(H23), C11(H11), C14(H14), C5(H5), C1(H1A), C21(H21), C12(H12), C13(H13),
 C2(H2), C4(H4A), C3(H3)
2.d Idealised Me refined as rotating group:
 C35(H35A,H35B,H35C), C27(H27A,H27B,H27C)
;
_olex2_submission_special_instructions 'No special instructions were received'

loop_
_space_group_symop_operation_xyz
'x, y, z'
'-x+1/2, -y, z+1/2'
'-x, y+1/2, -z+1/2'
'x+1/2, -y+1/2, -z'

loop_
_atom_site_label
_atom_site_type_symbol
_atom_site_fract_x
_atom_site_fract_y
_atom_site_fract_z
_atom_site_U_iso_or_equiv
_atom_site_adp_type
_atom_site_occupancy
_atom_site_site_symmetry_order
_atom_site_calc_flag
_atom_site_refinement_flags_posn
_atom_site_refinement_flags_adp
_atom_site_refinement_flags_occupancy
_atom_site_disorder_assembly
_atom_site_disorder_group
Cl1 Cl 0.26559(15) 0.46882(8) 0.53699(2) 0.0334(2) Uani 1 1 d . . . . .
O2 O 0.6405(3) 0.66044(18) 0.35775(5) 0.0225(5) Uani 1 1 d . . . . .
O1 O 0.7289(4) 0.4236(2) 0.42668(5) 0.0264(5) Uani 1 1 d . . . . .
O4 O 0.0001(3) 0.4784(2) 0.34656(5) 0.0299(6) Uani 1 1 d . . . . .
O3 O 0.4096(4) 0.5998(2) 0.31962(6) 0.0355(6) Uani 1 1 d . . . . .
N3 N 0.1584(4) 0.3702(2) 0.30438(6) 0.0210(6) Uani 1 1 d . . . . .
N4 N 0.3301(4) 0.2930(2) 0.30143(6) 0.0237(6) Uani 1 1 d . . . . .
H4 H 0.364135 0.252223 0.283603 0.028 Uiso 1 1 calc R U . . .
N1 N 0.2804(4) 0.3095(2) 0.38476(6) 0.0202(6) Uani 1 1 d . . . . .
N2 N 0.6025(4) 0.6113(2) 0.44179(6) 0.0224(6) Uani 1 1 d . . . . .
C25 C 0.5010(5) 0.5838(3) 0.34489(8) 0.0203(7) Uani 1 1 d . . . . .
C29 C 0.2625(5) 0.3453(3) 0.44461(7) 0.0176(6) Uani 1 1 d . . . . .
C34 C 0.2540(5) 0.4209(3) 0.47190(7) 0.0195(7) Uani 1 1 d . . . . .
H34 H 0.239168 0.506313 0.469161 0.023 Uiso 1 1 calc R U . . .
C20 C 0.4341(5) 0.6860(3) 0.43301(7) 0.0207(7) Uani 1 1 d . . . . .
C19 C 0.3132(5) 0.6288(3) 0.40916(7) 0.0186(7) Uani 1 1 d . . . . .
C16 C 0.4801(5) 0.4744(3) 0.36677(7) 0.0163(7) Uani 1 1 d . . . . .
H16 H 0.622365 0.437908 0.368806 0.020 Uiso 1 1 calc R U . . .
C8 C 0.3340(5) 0.3726(3) 0.35429(7) 0.0175(7) Uani 1 1 d . . . . .
C28 C 0.2451(5) 0.4005(3) 0.41048(7) 0.0182(7) Uani 1 1 d . . . . .
H28 H 0.101040 0.433894 0.407776 0.022 Uiso 1 1 calc R U . . .
C32 C 0.2809(5) 0.2479(3) 0.50811(8) 0.0234(7) Uani 1 1 d . . . . .
H32 H 0.286899 0.215008 0.529677 0.028 Uiso 1 1 calc R U . . .
C9 C 0.4302(5) 0.2904(3) 0.32857(8) 0.0189(7) Uani 1 1 d . . . . .
C7 C 0.1424(5) 0.4184(3) 0.33554(8) 0.0207(7) Uani 1 1 d . . . . .
C31 C 0.2855(5) 0.1740(3) 0.48113(8) 0.0244(7) Uani 1 1 d . . . . .
H31 H 0.293751 0.088440 0.484121 0.029 Uiso 1 1 calc R U . . .
C24 C 0.1354(5) 0.6844(3) 0.39783(8) 0.0247(8) Uani 1 1 d . . . . .
H24 H 0.048996 0.645135 0.382103 0.030 Uiso 1 1 calc R U . . .
C18 C 0.5984(5) 0.5038(3) 0.42477(7) 0.0195(7) Uani 1 1 d . . . . .
C17 C 0.4041(5) 0.5037(3) 0.40251(7) 0.0165(7) Uani 1 1 d . . . . .
C10 C 0.6165(5) 0.2129(3) 0.33277(8) 0.0220(7) Uani 1 1 d . . . . .
C6 C 0.0151(5) 0.3791(3) 0.27802(7) 0.0224(7) Uani 1 1 d . . . . .
C33 C 0.2672(5) 0.3716(3) 0.50310(7) 0.0217(7) Uani 1 1 d . . . . .
C30 C 0.2784(5) 0.2208(3) 0.44942(8) 0.0229(7) Uani 1 1 d . . . . .
H30 H 0.284452 0.167570 0.431061 0.028 Uiso 1 1 calc R U . . .
C22 C 0.2079(6) 0.8555(3) 0.43306(9) 0.0326(9) Uani 1 1 d . . . . .
H22 H 0.171402 0.934269 0.440800 0.039 Uiso 1 1 calc R U . . .
C26 C 0.6708(5) 0.7754(3) 0.34065(8) 0.0263(8) Uani 1 1 d . . . . .
H26A H 0.648563 0.763652 0.316781 0.032 Uiso 1 1 calc R U . . .
H26B H 0.815571 0.804133 0.344002 0.032 Uiso 1 1 calc R U . . .
C15 C 0.7041(5) 0.1906(3) 0.36364(9) 0.0270(8) Uani 1 1 d . . . . .
H15 H 0.645202 0.227029 0.382668 0.032 Uiso 1 1 calc R U . . .
C23 C 0.0836(6) 0.7998(3) 0.40983(9) 0.0299(8) Uani 1 1 d . . . . .
H23 H -0.037759 0.839879 0.401953 0.036 Uiso 1 1 calc R U . . .
C11 C 0.7074(6) 0.1585(3) 0.30522(9) 0.0295(8) Uani 1 1 d . . . . .
H11 H 0.649447 0.172469 0.284064 0.035 Uiso 1 1 calc R U . . .
C14 C 0.8769(6) 0.1154(3) 0.36657(10) 0.0336(9) Uani 1 1 d . . . . .
H14 H 0.934397 0.099683 0.387668 0.040 Uiso 1 1 calc R U . . .
C5 C 0.0322(6) 0.2988(3) 0.25161(8) 0.0309(8) Uani 1 1 d . . . . .
H5 H 0.144982 0.242929 0.250325 0.037 Uiso 1 1 calc R U . . .
C1 C -0.1468(5) 0.4622(3) 0.27941(8) 0.0305(8) Uani 1 1 d . . . . .
H1A H -0.155667 0.518293 0.297123 0.037 Uiso 1 1 calc R U . . .
C21 C 0.3843(6) 0.7993(3) 0.44531(8) 0.0291(8) Uani 1 1 d . . . . .
H21 H 0.468217 0.837207 0.461598 0.035 Uiso 1 1 calc R U . . .
C35 C 0.7525(6) 0.6387(3) 0.46730(8) 0.0345(9) Uani 1 1 d . . . . .
H35A H 0.817963 0.717524 0.462760 0.052 Uiso 1 1 calc R U . . .
H35B H 0.859740 0.575212 0.467816 0.052 Uiso 1 1 calc R U . . .
H35C H 0.681539 0.642001 0.488615 0.052 Uiso 1 1 calc R U . . .
C12 C 0.8796(6) 0.0851(3) 0.30841(10) 0.0369(9) Uani 1 1 d . . . . .
H12 H 0.940144 0.049132 0.289446 0.044 Uiso 1 1 calc R U . . .
C27 C 0.5202(6) 0.8688(3) 0.35347(9) 0.0344(9) Uani 1 1 d . . . . .
H27A H 0.549090 0.947546 0.343149 0.052 Uiso 1 1 calc R U . . .
H27B H 0.536017 0.876043 0.377352 0.052 Uiso 1 1 calc R U . . .
H27C H 0.377367 0.843632 0.348280 0.052 Uiso 1 1 calc R U . . .
C13 C 0.9658(6) 0.0632(3) 0.33908(10) 0.0388(10) Uani 1 1 d . . . . .
H13 H 1.085185 0.012637 0.341173 0.047 Uiso 1 1 calc R U . . .
C2 C -0.2953(6) 0.4630(4) 0.25487(9) 0.0435(10) Uani 1 1 d . . . . .
H2 H -0.407255 0.519504 0.255808 0.052 Uiso 1 1 calc R U . . .
C4 C -0.1199(7) 0.3022(4) 0.22713(9) 0.0440(11) Uani 1 1 d . . . . .
H4A H -0.110940 0.248334 0.208933 0.053 Uiso 1 1 calc R U . . .
C3 C -0.2824(7) 0.3830(4) 0.22918(9) 0.0473(11) Uani 1 1 d . . . . .
H3 H -0.386925 0.383437 0.212629 0.057 Uiso 1 1 calc R U . . .
H1 H 0.167(6) 0.265(3) 0.3830(8) 0.021(9) Uiso 1 1 d . . . . .

loop_
_atom_site_aniso_label
_atom_site_aniso_U_11
_atom_site_aniso_U_22
_atom_site_aniso_U_33
_atom_site_aniso_U_23
_atom_site_aniso_U_13
_atom_site_aniso_U_12
Cl1 0.0375(5) 0.0374(5) 0.0253(4) -0.0061(4) 0.0003(4) 0.0005(5)
O2 0.0238(12) 0.0173(11) 0.0264(12) 0.0047(9) -0.0024(10) -0.0041(10)
O1 0.0223(13) 0.0285(12) 0.0285(12) 0.0077(10) -0.0044(11) 0.0031(12)
O4 0.0238(13) 0.0370(14) 0.0290(13) -0.0098(12) -0.0048(10) 0.0102(12)
O3 0.0505(16) 0.0289(13) 0.0272(13) 0.0102(11) -0.0141(13) -0.0076(13)
N3 0.0218(14) 0.0199(14) 0.0213(14) -0.0025(12) -0.0036(11) 0.0019(12)
N4 0.0262(15) 0.0227(14) 0.0224(15) -0.0078(12) 0.0030(12) -0.0001(13)
N1 0.0214(15) 0.0173(14) 0.0217(14) 0.0005(11) 0.0016(12) -0.0051(13)
N2 0.0223(15) 0.0243(15) 0.0206(14) 0.0008(12) -0.0033(12) -0.0067(13)
C25 0.0204(17) 0.0177(16) 0.0228(17) -0.0004(14) 0.0041(15) 0.0027(15)
C29 0.0114(14) 0.0191(15) 0.0224(16) 0.0043(13) 0.0034(13) 0.0004(14)
C34 0.0150(16) 0.0163(14) 0.0271(17) 0.0027(13) 0.0035(14) 0.0035(14)
C20 0.0217(17) 0.0198(17) 0.0207(16) 0.0026(14) 0.0019(14) -0.0021(15)
C19 0.0243(17) 0.0163(15) 0.0152(15) -0.0003(13) 0.0029(13) 0.0005(14)
C16 0.0180(16) 0.0142(15) 0.0165(15) -0.0019(13) 0.0002(12) 0.0016(14)
C8 0.0179(16) 0.0165(15) 0.0181(15) 0.0019(13) 0.0002(13) -0.0003(14)
C28 0.0167(15) 0.0165(15) 0.0215(15) -0.0014(12) -0.0002(14) -0.0004(14)
C32 0.0176(18) 0.0266(17) 0.0259(18) 0.0076(15) 0.0002(14) -0.0013(15)
C9 0.0219(17) 0.0132(15) 0.0216(16) -0.0007(13) 0.0036(14) -0.0024(14)
C7 0.0218(17) 0.0183(16) 0.0220(17) -0.0005(14) -0.0020(14) -0.0021(15)
C31 0.0195(17) 0.0209(16) 0.0327(18) 0.0065(15) -0.0004(15) 0.0012(15)
C24 0.0262(18) 0.0243(18) 0.0235(17) -0.0029(15) 0.0013(15) 0.0043(16)
C18 0.0187(17) 0.0223(17) 0.0175(15) 0.0045(13) 0.0009(13) -0.0048(15)
C17 0.0171(16) 0.0149(15) 0.0174(15) 0.0007(12) -0.0002(13) 0.0002(13)
C10 0.0207(17) 0.0129(15) 0.0324(18) 0.0012(14) 0.0037(15) -0.0033(14)
C6 0.0278(18) 0.0237(17) 0.0157(16) 0.0037(14) -0.0036(14) -0.0070(16)
C33 0.0157(16) 0.0264(17) 0.0229(16) -0.0014(14) 0.0021(14) -0.0001(16)
C30 0.0229(18) 0.0209(16) 0.0250(17) -0.0019(14) 0.0021(15) -0.0040(16)
C22 0.041(2) 0.0195(17) 0.037(2) -0.0079(15) 0.0101(18) 0.0007(18)
C26 0.0302(19) 0.0178(16) 0.0310(19) 0.0097(15) 0.0011(16) -0.0043(15)
C15 0.0267(19) 0.0175(16) 0.037(2) -0.0049(15) -0.0036(16) 0.0004(15)
C23 0.0287(19) 0.0261(18) 0.035(2) 0.0003(16) 0.0037(16) 0.0087(17)
C11 0.031(2) 0.0216(17) 0.0354(19) 0.0008(15) 0.0103(16) 0.0019(17)
C14 0.030(2) 0.0191(17) 0.052(2) 0.0016(17) -0.0096(18) 0.0000(17)
C5 0.040(2) 0.034(2) 0.0195(17) -0.0005(16) -0.0010(16) -0.0078(18)
C1 0.0304(19) 0.035(2) 0.0259(18) 0.0014(16) -0.0053(16) -0.0001(18)
C21 0.035(2) 0.0246(18) 0.0279(19) -0.0086(15) 0.0041(16) -0.0075(17)
C35 0.034(2) 0.041(2) 0.0291(18) 0.0002(17) -0.0122(17) -0.0103(19)
C12 0.032(2) 0.0255(19) 0.053(2) -0.0012(18) 0.018(2) 0.0020(18)
C27 0.043(2) 0.0223(19) 0.038(2) 0.0046(16) 0.0016(18) 0.0004(18)
C13 0.025(2) 0.0226(19) 0.069(3) 0.0047(19) 0.004(2) 0.0045(17)
C2 0.031(2) 0.062(3) 0.037(2) 0.011(2) -0.0078(18) -0.003(2)
C4 0.054(3) 0.055(3) 0.0235(19) -0.0051(19) -0.0044(19) -0.022(2)
C3 0.038(2) 0.076(3) 0.028(2) 0.009(2) -0.0136(19) -0.016(2)

loop_
_atom_type_symbol
_atom_type_description
_atom_type_scat_dispersion_real
_atom_type_scat_dispersion_imag
_atom_type_scat_source
C C 0.0033 0.0016 'International Tables Vol C Tables 4.2.6.8 and 6.1.1.4'
H H 0.0000 0.0000 'International Tables Vol C Tables 4.2.6.8 and 6.1.1.4'
Cl Cl 0.1484 0.1585 'International Tables Vol C Tables 4.2.6.8 and 6.1.1.4'
N N 0.0061 0.0033 'International Tables Vol C Tables 4.2.6.8 and 6.1.1.4'
O O 0.0106 0.0060 'International Tables Vol C Tables 4.2.6.8 and 6.1.1.4'

loop_
_geom_angle_atom_site_label_1
_geom_angle_atom_site_label_2
_geom_angle_atom_site_label_3
_geom_angle
_geom_angle_site_symmetry_1
_geom_angle_site_symmetry_3
_geom_angle_publ_flag
C25 O2 C26 116.7(2) . . ?
N4 N3 C6 119.3(2) . . ?
C7 N3 N4 111.8(2) . . ?
C7 N3 C6 128.5(3) . . ?
N3 N4 H4 125.2 . . ?
C9 N4 N3 109.6(2) . . ?
C9 N4 H4 125.2 . . ?
C8 N1 C28 108.6(2) . . ?
C8 N1 H1 113(2) . . ?
C28 N1 H1 108(2) . . ?
C20 N2 C35 124.9(3) . . ?
C18 N2 C20 111.2(3) . . ?
C18 N2 C35 123.7(3) . . ?
O2 C25 C16 109.4(3) . . ?
O3 C25 O2 124.9(3) . . ?
O3 C25 C16 125.7(3) . . ?
C34 C29 C28 119.3(3) . . ?
C30 C29 C34 118.7(3) . . ?
C30 C29 C28 121.9(3) . . ?
C29 C34 H34 120.1 . . ?
C33 C34 C29 119.8(3) . . ?
C33 C34 H34 120.1 . . ?
C19 C20 N2 110.0(3) . . ?
C21 C20 N2 127.9(3) . . ?
C21 C20 C19 122.1(3) . . ?
C20 C19 C17 108.6(3) . . ?
C24 C19 C20 119.7(3) . . ?
C24 C19 C17 131.5(3) . . ?
C25 C16 H16 106.8 . . ?
C25 C16 C8 116.1(2) . . ?
C25 C16 C17 114.4(2) . . ?
C8 C16 H16 106.8 . . ?
C8 C16 C17 105.4(2) . . ?
C17 C16 H16 106.8 . . ?
N1 C8 C16 102.0(2) . . ?
N1 C8 C9 113.5(2) . . ?
N1 C8 C7 112.9(2) . . ?
C9 C8 C16 114.3(2) . . ?
C9 C8 C7 100.3(2) . . ?
C7 C8 C16 114.3(2) . . ?
N1 C28 C29 111.6(2) . . ?
N1 C28 H28 108.3 . . ?
N1 C28 C17 104.3(2) . . ?
C29 C28 H28 108.3 . . ?
C29 C28 C17 115.6(2) . . ?
C17 C28 H28 108.3 . . ?
C31 C32 H32 121.0 . . ?
C31 C32 C33 118.0(3) . . ?
C33 C32 H32 121.0 . . ?
N4 C9 C8 112.3(3) . . ?
N4 C9 C10 121.3(3) . . ?
C10 C9 C8 126.4(3) . . ?
O4 C7 N3 127.3(3) . . ?
O4 C7 C8 126.8(3) . . ?
N3 C7 C8 105.8(3) . . ?
C32 C31 H31 119.2 . . ?
C32 C31 C30 121.7(3) . . ?
C30 C31 H31 119.2 . . ?
C19 C24 H24 120.5 . . ?
C19 C24 C23 118.9(3) . . ?
C23 C24 H24 120.5 . . ?
O1 C18 N2 125.4(3) . . ?
O1 C18 C17 126.4(3) . . ?
N2 C18 C17 108.2(3) . . ?
C19 C17 C16 118.1(2) . . ?
C19 C17 C28 111.8(2) . . ?
C19 C17 C18 101.9(2) . . ?
C28 C17 C16 104.3(2) . . ?
C18 C17 C16 107.1(2) . . ?
C18 C17 C28 114.0(2) . . ?
C15 C10 C9 122.0(3) . . ?
C11 C10 C9 119.4(3) . . ?
C11 C10 C15 118.6(3) . . ?
C5 C6 N3 119.2(3) . . ?
C1 C6 N3 120.1(3) . . ?
C1 C6 C5 120.5(3) . . ?
C34 C33 Cl1 119.0(2) . . ?
C32 C33 Cl1 119.2(2) . . ?
C32 C33 C34 121.8(3) . . ?
C29 C30 C31 120.0(3) . . ?
C29 C30 H30 120.0 . . ?
C31 C30 H30 120.0 . . ?
C23 C22 H22 119.3 . . ?
C23 C22 C21 121.4(3) . . ?
C21 C22 H22 119.3 . . ?
O2 C26 H26A 109.7 . . ?
O2 C26 H26B 109.7 . . ?
O2 C26 C27 109.9(3) . . ?
H26A C26 H26B 108.2 . . ?
C27 C26 H26A 109.7 . . ?
C27 C26 H26B 109.7 . . ?
C10 C15 H15 119.9 . . ?
C14 C15 C10 120.2(3) . . ?
C14 C15 H15 119.9 . . ?
C24 C23 H23 119.8 . . ?
C22 C23 C24 120.3(3) . . ?
C22 C23 H23 119.8 . . ?
C10 C11 H11 119.7 . . ?
C12 C11 C10 120.7(3) . . ?
C12 C11 H11 119.7 . . ?
C15 C14 H14 119.7 . . ?
C13 C14 C15 120.5(4) . . ?
C13 C14 H14 119.7 . . ?
C6 C5 H5 120.7 . . ?
C4 C5 C6 118.5(4) . . ?
C4 C5 H5 120.7 . . ?
C6 C1 H1A 120.3 . . ?
C2 C1 C6 119.5(3) . . ?
C2 C1 H1A 120.3 . . ?
C20 C21 C22 117.5(3) . . ?
C20 C21 H21 121.2 . . ?
C22 C21 H21 121.2 . . ?
N2 C35 H35A 109.5 . . ?
N2 C35 H35B 109.5 . . ?
N2 C35 H35C 109.5 . . ?
H35A C35 H35B 109.5 . . ?
H35A C35 H35C 109.5 . . ?
H35B C35 H35C 109.5 . . ?
C11 C12 H12 119.7 . . ?
C11 C12 C13 120.5(3) . . ?
C13 C12 H12 119.7 . . ?
C26 C27 H27A 109.5 . . ?
C26 C27 H27B 109.5 . . ?
C26 C27 H27C 109.5 . . ?
H27A C27 H27B 109.5 . . ?
H27A C27 H27C 109.5 . . ?
H27B C27 H27C 109.5 . . ?
C14 C13 C12 119.5(3) . . ?
C14 C13 H13 120.2 . . ?
C12 C13 H13 120.2 . . ?
C1 C2 H2 119.8 . . ?
C3 C2 C1 120.5(4) . . ?
C3 C2 H2 119.8 . . ?
C5 C4 H4A 119.8 . . ?
C3 C4 C5 120.4(4) . . ?
C3 C4 H4A 119.8 . . ?
C2 C3 C4 120.5(4) . . ?
C2 C3 H3 119.7 . . ?
C4 C3 H3 119.7 . . ?

loop_
_geom_bond_atom_site_label_1
_geom_bond_atom_site_label_2
_geom_bond_distance
_geom_bond_site_symmetry_2
_geom_bond_publ_flag
Cl1 C33 1.745(3) . ?
O2 C25 1.335(4) . ?
O2 C26 1.455(3) . ?
O1 C18 1.217(4) . ?
O4 C7 1.212(4) . ?
O3 C25 1.196(4) . ?
N3 N4 1.395(4) . ?
N3 C7 1.378(4) . ?
N3 C6 1.416(4) . ?
N4 H4 0.8800 . ?
N4 C9 1.278(4) . ?
N1 C8 1.461(4) . ?
N1 C28 1.465(4) . ?
N1 H1 0.88(3) . ?
N2 C20 1.403(4) . ?
N2 C18 1.370(4) . ?
N2 C35 1.447(4) . ?
C25 C16 1.502(4) . ?
C29 C34 1.388(4) . ?
C29 C28 1.520(4) . ?
C29 C30 1.386(4) . ?
C34 H34 0.9500 . ?
C34 C33 1.383(4) . ?
C20 C19 1.392(4) . ?
C20 C21 1.379(5) . ?
C19 C24 1.373(4) . ?
C19 C17 1.517(4) . ?
C16 H16 1.0000 . ?
C16 C8 1.546(4) . ?
C16 C17 1.567(4) . ?
C8 C9 1.513(4) . ?
C8 C7 1.531(4) . ?
C28 H28 1.0000 . ?
C28 C17 1.559(4) . ?
C32 H32 0.9500 . ?
C32 C31 1.366(4) . ?
C32 C33 1.377(4) . ?
C9 C10 1.478(4) . ?
C31 H31 0.9500 . ?
C31 C30 1.390(4) . ?
C24 H24 0.9500 . ?
C24 C23 1.399(4) . ?
C18 C17 1.541(4) . ?
C10 C15 1.397(5) . ?
C10 C11 1.397(5) . ?
C6 C5 1.395(5) . ?
C6 C1 1.385(5) . ?
C30 H30 0.9500 . ?
C22 H22 0.9500 . ?
C22 C23 1.380(5) . ?
C22 C21 1.383(5) . ?
C26 H26A 0.9900 . ?
C26 H26B 0.9900 . ?
C26 C27 1.503(5) . ?
C15 H15 0.9500 . ?
C15 C14 1.387(5) . ?
C23 H23 0.9500 . ?
C11 H11 0.9500 . ?
C11 C12 1.374(5) . ?
C14 H14 0.9500 . ?
C14 C13 1.380(5) . ?
C5 H5 0.9500 . ?
C5 C4 1.395(5) . ?
C1 H1A 0.9500 . ?
C1 C2 1.380(5) . ?
C21 H21 0.9500 . ?
C35 H35A 0.9800 . ?
C35 H35B 0.9800 . ?
C35 H35C 0.9800 . ?
C12 H12 0.9500 . ?
C12 C13 1.386(5) . ?
C27 H27A 0.9800 . ?
C27 H27B 0.9800 . ?
C27 H27C 0.9800 . ?
C13 H13 0.9500 . ?
C2 H2 0.9500 . ?
C2 C3 1.368(6) . ?
C4 H4A 0.9500 . ?
C4 C3 1.372(6) . ?
C3 H3 0.9500 . ?

loop_
_geom_torsion_atom_site_label_1
_geom_torsion_atom_site_label_2
_geom_torsion_atom_site_label_3
_geom_torsion_atom_site_label_4
_geom_torsion
_geom_torsion_site_symmetry_1
_geom_torsion_site_symmetry_2
_geom_torsion_site_symmetry_3
_geom_torsion_site_symmetry_4
_geom_torsion_publ_flag
O2 C25 C16 C8 -176.4(2) . . . . ?
O2 C25 C16 C17 60.6(3) . . . . ?
O1 C18 C17 C19 -176.2(3) . . . . ?
O1 C18 C17 C16 -51.6(4) . . . . ?
O1 C18 C17 C28 63.2(4) . . . . ?
O3 C25 C16 C8 2.7(5) . . . . ?
O3 C25 C16 C17 -120.3(3) . . . . ?
N3 N4 C9 C8 -1.2(3) . . . . ?
N3 N4 C9 C10 178.2(3) . . . . ?
N3 C6 C5 C4 174.9(3) . . . . ?
N3 C6 C1 C2 -174.6(3) . . . . ?
N4 N3 C7 O4 -172.2(3) . . . . ?
N4 N3 C7 C8 3.7(3) . . . . ?
N4 N3 C6 C5 8.7(4) . . . . ?
N4 N3 C6 C1 -174.9(3) . . . . ?
N4 C9 C10 C15 -167.4(3) . . . . ?
N4 C9 C10 C11 11.7(4) . . . . ?
N1 C8 C9 N4 123.9(3) . . . . ?
N1 C8 C9 C10 -55.4(4) . . . . ?
N1 C8 C7 O4 50.8(4) . . . . ?
N1 C8 C7 N3 -125.1(3) . . . . ?
N1 C28 C17 C19 142.4(2) . . . . ?
N1 C28 C17 C16 13.8(3) . . . . ?
N1 C28 C17 C18 -102.7(3) . . . . ?
N2 C20 C19 C24 177.7(3) . . . . ?
N2 C20 C19 C17 2.3(3) . . . . ?
N2 C20 C21 C22 -179.3(3) . . . . ?
N2 C18 C17 C19 2.5(3) . . . . ?
N2 C18 C17 C16 127.2(2) . . . . ?
N2 C18 C17 C28 -118.1(3) . . . . ?
C25 O2 C26 C27 88.8(3) . . . . ?
C25 C16 C8 N1 -157.5(2) . . . . ?
C25 C16 C8 C9 79.5(3) . . . . ?
C25 C16 C8 C7 -35.3(4) . . . . ?
C25 C16 C17 C19 13.9(4) . . . . ?
C25 C16 C17 C28 138.6(3) . . . . ?
C25 C16 C17 C18 -100.3(3) . . . . ?
C29 C34 C33 Cl1 177.7(2) . . . . ?
C29 C34 C33 C32 -2.5(5) . . . . ?
C29 C28 C17 C19 -94.6(3) . . . . ?
C29 C28 C17 C16 136.7(3) . . . . ?
C29 C28 C17 C18 20.3(4) . . . . ?
C34 C29 C28 N1 173.7(3) . . . . ?
C34 C29 C28 C17 54.6(4) . . . . ?
C34 C29 C30 C31 0.0(5) . . . . ?
C20 N2 C18 O1 177.5(3) . . . . ?
C20 N2 C18 C17 -1.3(3) . . . . ?
C20 C19 C24 C23 2.1(4) . . . . ?
C20 C19 C17 C16 -119.8(3) . . . . ?
C20 C19 C17 C28 119.2(3) . . . . ?
C20 C19 C17 C18 -2.9(3) . . . . ?
C19 C20 C21 C22 -0.1(5) . . . . ?
C19 C24 C23 C22 -1.0(5) . . . . ?
C16 C8 C9 N4 -119.6(3) . . . . ?
C16 C8 C9 C10 61.0(4) . . . . ?
C16 C8 C7 O4 -65.2(4) . . . . ?
C16 C8 C7 N3 118.9(3) . . . . ?
C8 N1 C28 C29 -160.4(3) . . . . ?
C8 N1 C28 C17 -34.8(3) . . . . ?
C8 C16 C17 C19 -114.8(3) . . . . ?
C8 C16 C17 C28 9.9(3) . . . . ?
C8 C16 C17 C18 131.1(2) . . . . ?
C8 C9 C10 C15 11.9(5) . . . . ?
C8 C9 C10 C11 -169.0(3) . . . . ?
C28 N1 C8 C16 40.8(3) . . . . ?
C28 N1 C8 C9 164.3(3) . . . . ?
C28 N1 C8 C7 -82.3(3) . . . . ?
C28 C29 C34 C33 179.3(3) . . . . ?
C28 C29 C30 C31 -177.4(3) . . . . ?
C32 C31 C30 C29 -1.2(5) . . . . ?
C9 C8 C7 O4 172.0(3) . . . . ?
C9 C8 C7 N3 -3.9(3) . . . . ?
C9 C10 C15 C14 178.8(3) . . . . ?
C9 C10 C11 C12 -179.4(3) . . . . ?
C7 N3 N4 C9 -1.7(3) . . . . ?
C7 N3 C6 C5 -163.2(3) . . . . ?
C7 N3 C6 C1 13.2(5) . . . . ?
C7 C8 C9 N4 3.2(3) . . . . ?
C7 C8 C9 C10 -176.2(3) . . . . ?
C31 C32 C33 Cl1 -178.9(2) . . . . ?
C31 C32 C33 C34 1.3(5) . . . . ?
C24 C19 C17 C16 65.6(4) . . . . ?
C24 C19 C17 C28 -55.4(4) . . . . ?
C24 C19 C17 C18 -177.5(3) . . . . ?
C18 N2 C20 C19 -0.7(3) . . . . ?
C18 N2 C20 C21 178.6(3) . . . . ?
C17 C19 C24 C23 176.2(3) . . . . ?
C17 C16 C8 N1 -29.9(3) . . . . ?
C17 C16 C8 C9 -152.8(2) . . . . ?
C17 C16 C8 C7 92.3(3) . . . . ?
C10 C15 C14 C13 0.9(5) . . . . ?
C10 C11 C12 C13 0.3(5) . . . . ?
C6 N3 N4 C9 -174.9(3) . . . . ?
C6 N3 C7 O4 0.2(5) . . . . ?
C6 N3 C7 C8 176.1(3) . . . . ?
C6 C5 C4 C3 -0.1(6) . . . . ?
C6 C1 C2 C3 -0.5(6) . . . . ?
C33 C32 C31 C30 0.5(5) . . . . ?
C30 C29 C34 C33 1.7(5) . . . . ?
C30 C29 C28 N1 -8.9(4) . . . . ?
C30 C29 C28 C17 -128.0(3) . . . . ?
C26 O2 C25 O3 4.5(4) . . . . ?
C26 O2 C25 C16 -176.4(2) . . . . ?
C15 C10 C11 C12 -0.2(5) . . . . ?
C15 C14 C13 C12 -0.8(5) . . . . ?
C23 C22 C21 C20 1.2(5) . . . . ?
C11 C10 C15 C14 -0.4(5) . . . . ?
C11 C12 C13 C14 0.2(5) . . . . ?
C5 C6 C1 C2 1.8(5) . . . . ?
C5 C4 C3 C2 1.4(6) . . . . ?
C1 C6 C5 C4 -1.5(5) . . . . ?
C1 C2 C3 C4 -1.1(6) . . . . ?
C21 C20 C19 C24 -1.6(5) . . . . ?
C21 C20 C19 C17 -177.0(3) . . . . ?
C21 C22 C23 C24 -0.7(5) . . . . ?
C35 N2 C20 C19 -176.0(3) . . . . ?
C35 N2 C20 C21 3.3(5) . . . . ?
C35 N2 C18 O1 -7.1(5) . . . . ?
C35 N2 C18 C17 174.1(3) . . . . ?
